data_7014197
loop_
_publ_author_name
'Haumann, Marco'
'Meijboom, Reinout'
'Moss, John R.'
'Roodt, Andreas'

_publ_section_title
;
 Synthesis, crystal structure and hydroformylation activity of
 triphenylphosphite modified cobalt catalysts.
;
_journal_issue 11
_journal_name_full 'Dalton transactions (Cambridge, England : 2003)'
_journal_page_first 1679
_journal_page_last 1686
_journal_paper_doi 10.1039/b403033h
_journal_year 2004
_chemical_formula_sum 'C38 H30 Co O8 P2'
_chemical_formula_weight 735.49
_chemical_name_systematic
;
?
;
_space_group_IT_number 2
_symmetry_cell_setting triclinic
_symmetry_space_group_name_Hall '-P 1'
_symmetry_space_group_name_H-M 'P -1'
_atom_sites_solution_hydrogens geom
_atom_sites_solution_primary direct
_atom_sites_solution_secondary difmap
_audit_creation_method SHELXL-97
_cell_angle_alpha 80.813(4)
_cell_angle_beta 81.284(4)
_cell_angle_gamma 64.028(4)
_cell_formula_units_Z 2
_cell_length_a 9.8233(5)
_cell_length_b 10.6474(6)
_cell_length_c 18.5277(11)
_cell_measurement_temperature 201(2)
_cell_volume 1712.52(18)
_computing_cell_refinement 'Bruker SMART'
_computing_data_collection 'Bruker SMART'
_computing_data_reduction 'Bruker SHELXTL'
_computing_molecular_graphics 'DIAMOND (Brandenberg & Berndt, 1999)'
_computing_publication_material 'SHELXL-97 (Sheldrick, 1997)'
_computing_structure_refinement 'SHELXL-97 (Sheldrick, 1997)'
_computing_structure_solution 'SHELXS-97 (Sheldrick, 1997)'
_diffrn_ambient_temperature 201(2)
_diffrn_detector_area_resol_mean '512 x 512'
_diffrn_measured_fraction_theta_full 0.992
_diffrn_measured_fraction_theta_max 0.992
_diffrn_measurement_device_type 'Siemens Smart CCD'
_diffrn_measurement_method '\w scans'
_diffrn_radiation_monochromator graphite
_diffrn_radiation_source 'fine-focus sealed tube'
_diffrn_radiation_type MoK\a
_diffrn_radiation_wavelength 0.71073
_diffrn_reflns_av_R_equivalents 0.0557
_diffrn_reflns_av_sigmaI/netI 0.1135
_diffrn_reflns_limit_h_max 13
_diffrn_reflns_limit_h_min -13
_diffrn_reflns_limit_k_max 13
_diffrn_reflns_limit_k_min -14
_diffrn_reflns_limit_l_max 24
_diffrn_reflns_limit_l_min -24
_diffrn_reflns_number 16026
_diffrn_reflns_theta_full 28.35
_diffrn_reflns_theta_max 28.35
_diffrn_reflns_theta_min 1.12
_diffrn_standards_decay_% 0
_diffrn_standards_interval_count 'First 80 frames repeated after collection'
_diffrn_standards_interval_time 0
_diffrn_standards_number 0
_exptl_absorpt_coefficient_mu 0.648
_exptl_absorpt_correction_type none
_exptl_crystal_colour brown
_exptl_crystal_density_diffrn 1.426
_exptl_crystal_density_method 'not measured'
_exptl_crystal_description Cuboidal
_exptl_crystal_F_000 758
_exptl_crystal_size_max 0.30
_exptl_crystal_size_mid 0.11
_exptl_crystal_size_min 0.07
_refine_diff_density_max 0.507
_refine_diff_density_min -0.535
_refine_diff_density_rms 0.070
_refine_ls_extinction_method none
_refine_ls_goodness_of_fit_ref 0.908
_refine_ls_hydrogen_treatment mixed
_refine_ls_matrix_type full
_refine_ls_number_parameters 446
_refine_ls_number_reflns 8502
_refine_ls_number_restraints 0
_refine_ls_restrained_S_all 0.908
_refine_ls_R_factor_all 0.1147
_refine_ls_R_factor_gt 0.0489
_refine_ls_shift/su_max 0.001
_refine_ls_shift/su_mean 0.000
_refine_ls_structure_factor_coef Fsqd
_refine_ls_weighting_details 'w=1/[\s^2^(Fo^2^)+(0.0370P)^2^+0.0000P] where P=(Fo^2^+2Fc^2^)/3'
_refine_ls_weighting_scheme calc
_refine_ls_wR_factor_gt 0.0825
_refine_ls_wR_factor_ref 0.0983
_reflns_number_gt 4758
_reflns_number_total 8502
_reflns_threshold_expression >2sigma(I)
_cod_data_source_file b403033h.txt
_cod_data_source_block cohydride
_cod_depositor_comments
;
The following automatic conversions were performed:
'_symmetry_cell_setting' value 'Triclinic' changed to 'triclinic'
according to '/home/saulius/struct/CIF-dictionaries/cif_core.dic'
dictionary named 'cif_core.dic' version 2.4.1 from 2010-06-29.

Automatic conversion script
Id: cif_fix_enum 1527 2010-12-29 10:47:43Z saulius 

The following automatic conversions were performed:

'_refine_ls_weighting_scheme' value 'calc
w=1/[\s^2^(Fo^2^)+(0.0370P)^2^+0.0000P] where P=(Fo^2^+2Fc^2^)/3' was
changed to 'calc'. New tag '_refine_ls_weighting_details' was
created. The value of the new tag was set to
'w=1/[\s^2^(Fo^2^)+(0.0370P)^2^+0.0000P] where P=(Fo^2^+2Fc^2^)/3'.

Automatic conversion script
Id: cif_fix_values 3143 2015-03-26 13:38:13Z robertas 
;
_cod_original_cell_volume 1712.52(17)
_cod_original_sg_symbol_H-M P-1
_cod_database_code 7014197

loop_
_symmetry_equiv_pos_as_xyz
'x, y, z'
'-x, -y, -z'

loop_
_atom_site_label
_atom_site_type_symbol
_atom_site_fract_x
_atom_site_fract_y
_atom_site_fract_z
_atom_site_U_iso_or_equiv
_atom_site_adp_type
_atom_site_occupancy
_atom_site_calc_flag
_atom_site_refinement_flags
_atom_site_disorder_assembly
_atom_site_disorder_group
Co Co 0.44410(4) 0.23293(4) 0.26475(2) 0.02399(11) Uani 1 d . . .
P1 P 0.36053(8) 0.19181(8) 0.37338(4) 0.02364(17) Uani 1 d . . .
P2 P 0.31666(8) 0.24142(8) 0.18078(4) 0.02467(17) Uani 1 d . . .
H1 H 0.313(4) 0.367(4) 0.2719(19) 0.075(11) Uiso 1 d . . .
C1 C 0.6068(3) 0.0734(3) 0.25727(16) 0.0317(7) Uani 1 d . . .
C2 C 0.5453(3) 0.3392(3) 0.25127(16) 0.0335(7) Uani 1 d . . .
O1 O 0.7191(2) -0.0276(2) 0.25381(13) 0.0504(6) Uani 1 d . . .
O2 O 0.6108(3) 0.4077(2) 0.24393(13) 0.0519(6) Uani 1 d . . .
O11 O 0.1804(2) 0.26815(19) 0.39916(11) 0.0297(5) Uani 1 d . . .
O12 O 0.3894(2) 0.03403(19) 0.40748(11) 0.0304(5) Uani 1 d . . .
O13 O 0.42050(19) 0.22910(19) 0.44038(10) 0.0266(4) Uani 1 d . . .
O21 O 0.3557(2) 0.1112(2) 0.13528(11) 0.0318(5) Uani 1 d . . .
O22 O 0.13953(19) 0.2753(2) 0.20335(10) 0.0289(5) Uani 1 d . . .
O23 O 0.3064(2) 0.35744(19) 0.10995(10) 0.0298(5) Uani 1 d . . .
C11 C 0.0990(3) 0.4151(3) 0.38651(16) 0.0284(7) Uani 1 d . . .
C12 C -0.0095(3) 0.4683(3) 0.33776(17) 0.0382(8) Uani 1 d . . .
H12 H -0.0271 0.4087 0.3126 0.046 Uiso 1 calc R . .
C13 C -0.0934(3) 0.6134(4) 0.32644(18) 0.0448(9) Uani 1 d . . .
H13 H -0.1670 0.6510 0.2932 0.054 Uiso 1 calc R . .
C14 C -0.0677(4) 0.7017(3) 0.3643(2) 0.0460(9) Uani 1 d . . .
H14 H -0.1230 0.7985 0.3564 0.055 Uiso 1 calc R . .
C15 C 0.0398(4) 0.6454(3) 0.4136(2) 0.0477(9) Uani 1 d . . .
H15 H 0.0568 0.7045 0.4394 0.057 Uiso 1 calc R . .
C16 C 0.1236(3) 0.5015(3) 0.42554(18) 0.0399(8) Uani 1 d . . .
H16 H 0.1956 0.4638 0.4596 0.048 Uiso 1 calc R . .
C21 C 0.3746(3) -0.0652(3) 0.37160(16) 0.0273(7) Uani 1 d . . .
C22 C 0.4946(3) -0.1953(3) 0.37139(17) 0.0335(7) Uani 1 d . . .
H22 H 0.5837 -0.2130 0.3911 0.040 Uiso 1 calc R . .
C23 C 0.4814(4) -0.3000(3) 0.34142(19) 0.0426(8) Uani 1 d . . .
H23 H 0.5624 -0.3885 0.3409 0.051 Uiso 1 calc R . .
C24 C 0.3498(4) -0.2748(3) 0.31238(18) 0.0426(8) Uani 1 d . . .
H24 H 0.3416 -0.3456 0.2923 0.051 Uiso 1 calc R . .
C25 C 0.2300(4) -0.1432(3) 0.31329(18) 0.0417(8) Uani 1 d . . .
H25 H 0.1403 -0.1263 0.2944 0.050 Uiso 1 calc R . .
C26 C 0.2416(3) -0.0356(3) 0.34211(17) 0.0347(7) Uani 1 d . . .
H26 H 0.1619 0.0538 0.3415 0.042 Uiso 1 calc R . .
C31 C 0.5697(3) 0.2161(3) 0.43707(15) 0.0241(6) Uani 1 d . . .
C32 C 0.5878(3) 0.3363(3) 0.44057(17) 0.0326(7) Uani 1 d . . .
H32 H 0.5038 0.4226 0.4428 0.039 Uiso 1 calc R . .
C33 C 0.7329(4) 0.3263(4) 0.44072(18) 0.0416(8) Uani 1 d . . .
H33 H 0.7467 0.4065 0.4432 0.050 Uiso 1 calc R . .
C34 C 0.8566(4) 0.1992(4) 0.43731(18) 0.0434(9) Uani 1 d . . .
H34 H 0.9538 0.1934 0.4373 0.052 Uiso 1 calc R . .
C35 C 0.8367(3) 0.0790(3) 0.43385(18) 0.0403(8) Uani 1 d . . .
H35 H 0.9205 -0.0073 0.4315 0.048 Uiso 1 calc R . .
C36 C 0.6917(3) 0.0882(3) 0.43398(16) 0.0323(7) Uani 1 d . . .
H36 H 0.6774 0.0081 0.4320 0.039 Uiso 1 calc R . .
C41 C 0.5037(3) 0.0137(3) 0.11477(16) 0.0258(6) Uani 1 d . . .
C42 C 0.5924(3) 0.0506(3) 0.05950(17) 0.0375(8) Uani 1 d . . .
H42 H 0.5578 0.1422 0.0368 0.045 Uiso 1 calc R . .
C43 C 0.7343(4) -0.0498(4) 0.03776(19) 0.0489(9) Uani 1 d . . .
H43 H 0.7966 -0.0258 0.0007 0.059 Uiso 1 calc R . .
C44 C 0.7835(4) -0.1861(4) 0.0713(2) 0.0543(10) Uani 1 d . . .
H44 H 0.8783 -0.2542 0.0562 0.065 Uiso 1 calc R . .
C45 C 0.6924(4) -0.2207(3) 0.1267(2) 0.0513(10) Uani 1 d . . .
H45 H 0.7262 -0.3123 0.1493 0.062 Uiso 1 calc R . .
C46 C 0.5505(3) -0.1207(3) 0.14951(18) 0.0387(8) Uani 1 d . . .
H46 H 0.4886 -0.1438 0.1872 0.046 Uiso 1 calc R . .
C51 C 0.0425(3) 0.2714(3) 0.15588(16) 0.0297(7) Uani 1 d . . .
C52 C 0.0133(3) 0.1539(3) 0.16415(19) 0.0411(8) Uani 1 d . . .
H52 H 0.0595 0.0789 0.1989 0.049 Uiso 1 calc R . .
C53 C -0.0862(4) 0.1496(4) 0.1196(2) 0.0489(9) Uani 1 d . . .
H53 H -0.1065 0.0710 0.1244 0.059 Uiso 1 calc R . .
C54 C -0.1549(3) 0.2613(4) 0.0685(2) 0.0468(9) Uani 1 d . . .
H54 H -0.2206 0.2578 0.0384 0.056 Uiso 1 calc R . .
C55 C -0.1260(3) 0.3780(4) 0.06208(19) 0.0464(9) Uani 1 d . . .
H55 H -0.1738 0.4537 0.0280 0.056 Uiso 1 calc R . .
C56 C -0.0268(3) 0.3844(3) 0.10567(18) 0.0389(8) Uani 1 d . . .
H56 H -0.0074 0.4635 0.1011 0.047 Uiso 1 calc R . .
C61 C 0.2956(3) 0.4908(3) 0.11829(15) 0.0279(7) Uani 1 d . . .
C62 C 0.4167(4) 0.5213(3) 0.08988(17) 0.0370(8) Uani 1 d . . .
H62 H 0.5049 0.4536 0.0687 0.044 Uiso 1 calc R . .
C63 C 0.4050(4) 0.6542(4) 0.09334(18) 0.0450(9) Uani 1 d . . .
H63 H 0.4863 0.6760 0.0745 0.054 Uiso 1 calc R . .
C64 C 0.2755(4) 0.7542(4) 0.12414(19) 0.0498(9) Uani 1 d . . .
H64 H 0.2686 0.8437 0.1256 0.060 Uiso 1 calc R . .
C65 C 0.1558(4) 0.7227(3) 0.15286(19) 0.0449(9) Uani 1 d . . .
H65 H 0.0677 0.7911 0.1737 0.054 Uiso 1 calc R . .
C66 C 0.1653(3) 0.5893(3) 0.15096(17) 0.0363(7) Uani 1 d . . .
H66 H 0.0852 0.5669 0.1714 0.044 Uiso 1 calc R . .

loop_
_atom_site_aniso_label
_atom_site_aniso_U_11
_atom_site_aniso_U_22
_atom_site_aniso_U_33
_atom_site_aniso_U_23
_atom_site_aniso_U_13
_atom_site_aniso_U_12
Co 0.0236(2) 0.0224(2) 0.0254(2) -0.00289(17) -0.00458(17) -0.00841(18)
P1 0.0229(4) 0.0228(4) 0.0268(4) -0.0048(3) -0.0025(3) -0.0105(3)
P2 0.0223(4) 0.0239(4) 0.0261(4) -0.0065(3) -0.0033(3) -0.0067(3)
C1 0.0348(17) 0.0335(19) 0.0284(17) -0.0053(14) -0.0070(14) -0.0141(16)
C2 0.0394(18) 0.0349(19) 0.0276(17) -0.0031(14) -0.0034(14) -0.0172(16)
O1 0.0381(13) 0.0375(14) 0.0593(17) -0.0106(12) -0.0124(12) 0.0031(12)
O2 0.0667(17) 0.0513(16) 0.0558(16) -0.0038(13) -0.0057(13) -0.0422(14)
O11 0.0250(10) 0.0270(12) 0.0389(12) -0.0074(9) 0.0024(9) -0.0132(9)
O12 0.0383(11) 0.0237(11) 0.0321(12) -0.0008(9) -0.0057(9) -0.0156(10)
O13 0.0245(10) 0.0315(12) 0.0257(11) -0.0074(9) -0.0006(8) -0.0127(9)
O21 0.0228(10) 0.0312(12) 0.0423(13) -0.0165(10) -0.0044(9) -0.0076(9)
O22 0.0224(10) 0.0356(12) 0.0276(11) -0.0098(9) -0.0047(8) -0.0084(9)
O23 0.0365(11) 0.0277(11) 0.0250(11) -0.0036(9) -0.0063(9) -0.0121(10)
C11 0.0210(15) 0.0289(17) 0.0336(18) -0.0058(14) 0.0040(13) -0.0103(13)
C12 0.0280(16) 0.047(2) 0.0383(19) -0.0157(16) -0.0008(14) -0.0114(16)
C13 0.0295(17) 0.050(2) 0.040(2) -0.0103(17) -0.0072(15) -0.0001(16)
C14 0.0390(19) 0.031(2) 0.053(2) -0.0036(17) -0.0031(17) -0.0019(16)
C15 0.044(2) 0.032(2) 0.067(3) -0.0126(18) -0.0126(19) -0.0109(17)
C16 0.0329(17) 0.035(2) 0.050(2) -0.0100(16) -0.0076(16) -0.0092(15)
C21 0.0340(16) 0.0254(16) 0.0259(16) -0.0027(13) 0.0017(13) -0.0170(14)
C22 0.0342(17) 0.0249(17) 0.0392(19) 0.0005(14) -0.0059(14) -0.0109(14)
C23 0.052(2) 0.0200(17) 0.050(2) -0.0024(15) -0.0037(17) -0.0112(16)
C24 0.061(2) 0.0305(19) 0.043(2) -0.0042(16) -0.0040(18) -0.0250(18)
C25 0.046(2) 0.040(2) 0.051(2) -0.0059(17) -0.0095(17) -0.0266(17)
C26 0.0314(16) 0.0265(17) 0.045(2) -0.0055(15) -0.0039(15) -0.0102(14)
C31 0.0244(15) 0.0284(17) 0.0215(15) -0.0034(12) -0.0033(12) -0.0123(13)
C32 0.0337(17) 0.0259(17) 0.0388(19) -0.0042(14) -0.0066(14) -0.0119(14)
C33 0.045(2) 0.044(2) 0.048(2) -0.0089(17) -0.0072(17) -0.0280(18)
C34 0.0281(17) 0.060(2) 0.050(2) -0.0083(18) -0.0050(15) -0.0252(18)
C35 0.0270(17) 0.041(2) 0.047(2) -0.0051(17) -0.0086(15) -0.0077(15)
C36 0.0328(17) 0.0326(18) 0.0333(18) -0.0027(14) -0.0054(14) -0.0152(15)
C41 0.0230(14) 0.0259(16) 0.0289(16) -0.0111(13) -0.0041(13) -0.0075(13)
C42 0.0380(18) 0.041(2) 0.0322(18) -0.0034(15) -0.0013(15) -0.0161(16)
C43 0.037(2) 0.065(3) 0.045(2) -0.016(2) 0.0125(17) -0.024(2)
C44 0.0290(18) 0.058(3) 0.065(3) -0.032(2) -0.0032(19) -0.0006(18)
C45 0.050(2) 0.0235(19) 0.070(3) -0.0106(18) -0.016(2) -0.0010(17)
C46 0.0397(19) 0.0322(19) 0.047(2) -0.0072(16) -0.0015(16) -0.0178(16)
C51 0.0212(15) 0.0356(18) 0.0320(17) -0.0141(15) -0.0011(13) -0.0087(14)
C52 0.0350(18) 0.039(2) 0.049(2) -0.0005(16) -0.0135(16) -0.0133(16)
C53 0.041(2) 0.055(2) 0.063(3) -0.014(2) -0.0068(18) -0.0280(19)
C54 0.0268(17) 0.060(2) 0.056(2) -0.025(2) -0.0083(16) -0.0126(17)
C55 0.0338(18) 0.050(2) 0.051(2) -0.0059(18) -0.0149(16) -0.0100(17)
C56 0.0342(17) 0.0359(19) 0.045(2) -0.0056(16) -0.0138(15) -0.0097(15)
C61 0.0318(16) 0.0275(17) 0.0217(15) 0.0011(13) -0.0085(13) -0.0094(14)
C62 0.0401(19) 0.038(2) 0.0287(18) 0.0057(15) -0.0063(15) -0.0150(16)
C63 0.057(2) 0.054(2) 0.035(2) 0.0082(17) -0.0096(17) -0.035(2)
C64 0.075(3) 0.037(2) 0.046(2) 0.0039(17) -0.024(2) -0.028(2)
C65 0.047(2) 0.034(2) 0.047(2) -0.0103(17) -0.0139(17) -0.0062(17)
C66 0.0380(18) 0.0376(19) 0.0359(19) -0.0049(15) -0.0044(15) -0.0178(16)

loop_
_atom_type_symbol
_atom_type_description
_atom_type_scat_dispersion_real
_atom_type_scat_dispersion_imag
_atom_type_scat_source
C C 0.0033 0.0016 'International Tables Vol C Tables 4.2.6.8 and 6.1.1.4'
H H 0.0000 0.0000 'International Tables Vol C Tables 4.2.6.8 and 6.1.1.4'
O O 0.0106 0.0060 'International Tables Vol C Tables 4.2.6.8 and 6.1.1.4'
P P 0.1023 0.0942 'International Tables Vol C Tables 4.2.6.8 and 6.1.1.4'
Co Co 0.3494 0.9721 'International Tables Vol C Tables 4.2.6.8 and 6.1.1.4'

loop_
_geom_angle_atom_site_label_1
_geom_angle_atom_site_label_2
_geom_angle_atom_site_label_3
_geom_angle
_geom_angle_site_symmetry_1
_geom_angle_site_symmetry_3
_geom_angle_publ_flag
C1 Co C2 95.25(13) . . ?
C1 Co P2 103.66(9) . . ?
C2 Co P2 118.87(10) . . ?
C1 Co P1 98.91(10) . . ?
C2 Co P1 116.94(10) . . ?
P2 Co P1 116.54(3) . . ?
C1 Co H1 177.9(13) . . ?
C2 Co H1 82.9(13) . . ?
P2 Co H1 78.2(13) . . ?
P1 Co H1 81.1(14) . . ?
O12 P1 O11 97.86(10) . . ?
O12 P1 O13 96.22(10) . . ?
O11 P1 O13 97.07(9) . . ?
O12 P1 Co 120.93(8) . . ?
O11 P1 Co 120.46(8) . . ?
O13 P1 Co 118.86(7) . . ?
O21 P2 O22 96.58(9) . . ?
O21 P2 O23 96.89(11) . . ?
O22 P2 O23 101.76(10) . . ?
O21 P2 Co 123.72(8) . . ?
O22 P2 Co 116.90(8) . . ?
O23 P2 Co 116.65(7) . . ?
O1 C1 Co 175.6(2) . . ?
O2 C2 Co 178.7(3) . . ?
C11 O11 P1 120.85(16) . . ?
C21 O12 P1 125.67(18) . . ?
C31 O13 P1 121.55(15) . . ?
C41 O21 P2 124.38(15) . . ?
C51 O22 P2 124.05(16) . . ?
C61 O23 P2 121.22(17) . . ?
C12 C11 C16 121.3(3) . . ?
C12 C11 O11 118.5(2) . . ?
C16 C11 O11 120.1(3) . . ?
C11 C12 C13 118.9(3) . . ?
C11 C12 H12 120.6 . . ?
C13 C12 H12 120.6 . . ?
C14 C13 C12 120.4(3) . . ?
C14 C13 H13 119.8 . . ?
C12 C13 H13 119.8 . . ?
C15 C14 C13 119.4(3) . . ?
C15 C14 H14 120.3 . . ?
C13 C14 H14 120.3 . . ?
C14 C15 C16 120.8(3) . . ?
C14 C15 H15 119.6 . . ?
C16 C15 H15 119.6 . . ?
C11 C16 C15 119.2(3) . . ?
C11 C16 H16 120.4 . . ?
C15 C16 H16 120.4 . . ?
C22 C21 C26 121.8(3) . . ?
C22 C21 O12 116.8(3) . . ?
C26 C21 O12 121.3(3) . . ?
C21 C22 C23 119.1(3) . . ?
C21 C22 H22 120.5 . . ?
C23 C22 H22 120.5 . . ?
C24 C23 C22 120.8(3) . . ?
C24 C23 H23 119.6 . . ?
C22 C23 H23 119.6 . . ?
C23 C24 C25 119.3(3) . . ?
C23 C24 H24 120.3 . . ?
C25 C24 H24 120.3 . . ?
C24 C25 C26 120.9(3) . . ?
C24 C25 H25 119.6 . . ?
C26 C25 H25 119.6 . . ?
C21 C26 C25 118.2(3) . . ?
C21 C26 H26 120.9 . . ?
C25 C26 H26 120.9 . . ?
C36 C31 C32 121.4(3) . . ?
C36 C31 O13 121.1(2) . . ?
C32 C31 O13 117.4(2) . . ?
C31 C32 C33 118.9(3) . . ?
C31 C32 H32 120.5 . . ?
C33 C32 H32 120.5 . . ?
C34 C33 C32 120.5(3) . . ?
C34 C33 H33 119.8 . . ?
C32 C33 H33 119.8 . . ?
C33 C34 C35 120.0(3) . . ?
C33 C34 H34 120.0 . . ?
C35 C34 H34 120.0 . . ?
C36 C35 C34 119.8(3) . . ?
C36 C35 H35 120.1 . . ?
C34 C35 H35 120.1 . . ?
C31 C36 C35 119.4(3) . . ?
C31 C36 H36 120.3 . . ?
C35 C36 H36 120.3 . . ?
C42 C41 C46 122.2(3) . . ?
C42 C41 O21 120.5(3) . . ?
C46 C41 O21 117.2(3) . . ?
C41 C42 C43 119.2(3) . . ?
C41 C42 H42 120.4 . . ?
C43 C42 H42 120.4 . . ?
C42 C43 C44 119.8(3) . . ?
C42 C43 H43 120.1 . . ?
C44 C43 H43 120.1 . . ?
C45 C44 C43 119.9(3) . . ?
C45 C44 H44 120.0 . . ?
C43 C44 H44 120.0 . . ?
C44 C45 C46 120.8(3) . . ?
C44 C45 H45 119.6 . . ?
C46 C45 H45 119.6 . . ?
C41 C46 C45 118.1(3) . . ?
C41 C46 H46 121.0 . . ?
C45 C46 H46 121.0 . . ?
C56 C51 C52 121.4(3) . . ?
C56 C51 O22 120.7(3) . . ?
C52 C51 O22 117.8(3) . . ?
C51 C52 C53 118.9(3) . . ?
C51 C52 H52 120.5 . . ?
C53 C52 H52 120.5 . . ?
C54 C53 C52 120.3(3) . . ?
C54 C53 H53 119.9 . . ?
C52 C53 H53 119.9 . . ?
C55 C54 C53 119.7(3) . . ?
C55 C54 H54 120.1 . . ?
C53 C54 H54 120.1 . . ?
C54 C55 C56 121.0(3) . . ?
C54 C55 H55 119.5 . . ?
C56 C55 H55 119.5 . . ?
C51 C56 C55 118.7(3) . . ?
C51 C56 H56 120.7 . . ?
C55 C56 H56 120.7 . . ?
C62 C61 C66 121.2(3) . . ?
C62 C61 O23 117.8(2) . . ?
C66 C61 O23 120.9(3) . . ?
C61 C62 C63 118.9(3) . . ?
C61 C62 H62 120.6 . . ?
C63 C62 H62 120.6 . . ?
C64 C63 C62 120.7(3) . . ?
C64 C63 H63 119.6 . . ?
C62 C63 H63 119.6 . . ?
C63 C64 C65 120.1(3) . . ?
C63 C64 H64 120.0 . . ?
C65 C64 H64 120.0 . . ?
C64 C65 C66 120.3(3) . . ?
C64 C65 H65 119.8 . . ?
C66 C65 H65 119.8 . . ?
C61 C66 C65 118.7(3) . . ?
C61 C66 H66 120.6 . . ?
C65 C66 H66 120.6 . . ?

loop_
_geom_bond_atom_site_label_1
_geom_bond_atom_site_label_2
_geom_bond_distance
_geom_bond_site_symmetry_2
_geom_bond_publ_flag
Co C1 1.758(3) . ?
Co C2 1.775(3) . ?
Co P2 2.1076(8) . ?
Co P1 2.1093(8) . ?
Co H1 1.45(3) . ?
P1 O12 1.6124(19) . ?
P1 O11 1.6210(18) . ?
P1 O13 1.6215(18) . ?
P2 O21 1.6094(18) . ?
P2 O22 1.6156(18) . ?
P2 O23 1.635(2) . ?
C1 O1 1.157(3) . ?
C2 O2 1.147(3) . ?
O11 C11 1.410(3) . ?
O12 C21 1.402(3) . ?
O13 C31 1.403(3) . ?
O21 C41 1.404(3) . ?
O22 C51 1.408(3) . ?
O23 C61 1.408(3) . ?
C11 C12 1.369(4) . ?
C11 C16 1.374(4) . ?
C12 C13 1.394(4) . ?
C12 H12 0.9300 . ?
C13 C14 1.383(4) . ?
C13 H13 0.9300 . ?
C14 C15 1.368(4) . ?
C14 H14 0.9300 . ?
C15 C16 1.383(4) . ?
C15 H15 0.9300 . ?
C16 H16 0.9300 . ?
C21 C22 1.371(4) . ?
C21 C26 1.381(4) . ?
C22 C23 1.384(4) . ?
C22 H22 0.9300 . ?
C23 C24 1.376(4) . ?
C23 H23 0.9300 . ?
C24 C25 1.380(4) . ?
C24 H24 0.9300 . ?
C25 C26 1.393(4) . ?
C25 H25 0.9300 . ?
C26 H26 0.9300 . ?
C31 C36 1.367(4) . ?
C31 C32 1.379(4) . ?
C32 C33 1.383(4) . ?
C32 H32 0.9300 . ?
C33 C34 1.369(4) . ?
C33 H33 0.9300 . ?
C34 C35 1.388(4) . ?
C34 H34 0.9300 . ?
C35 C36 1.384(4) . ?
C35 H35 0.9300 . ?
C36 H36 0.9300 . ?
C41 C42 1.365(4) . ?
C41 C46 1.376(4) . ?
C42 C43 1.382(4) . ?
C42 H42 0.9300 . ?
C43 C44 1.384(5) . ?
C43 H43 0.9300 . ?
C44 C45 1.372(5) . ?
C44 H44 0.9300 . ?
C45 C46 1.386(4) . ?
C45 H45 0.9300 . ?
C46 H46 0.9300 . ?
C51 C56 1.376(4) . ?
C51 C52 1.382(4) . ?
C52 C53 1.391(4) . ?
C52 H52 0.9300 . ?
C53 C54 1.378(5) . ?
C53 H53 0.9300 . ?
C54 C55 1.374(5) . ?
C54 H54 0.9300 . ?
C55 C56 1.386(4) . ?
C55 H55 0.9300 . ?
C56 H56 0.9300 . ?
C61 C62 1.375(4) . ?
C61 C66 1.378(4) . ?
C62 C63 1.380(4) . ?
C62 H62 0.9300 . ?
C63 C64 1.366(5) . ?
C63 H63 0.9300 . ?
C64 C65 1.370(5) . ?
C64 H64 0.9300 . ?
C65 C66 1.388(4) . ?
C65 H65 0.9300 . ?
C66 H66 0.9300 . ?

loop_
_geom_torsion_atom_site_label_1
_geom_torsion_atom_site_label_2
_geom_torsion_atom_site_label_3
_geom_torsion_atom_site_label_4
_geom_torsion
_geom_torsion_site_symmetry_1
_geom_torsion_site_symmetry_2
_geom_torsion_site_symmetry_3
_geom_torsion_site_symmetry_4
_geom_torsion_publ_flag
C1 Co P1 O12 -30.43(12) . . . . ?
C2 Co P1 O12 -131.01(14) . . . . ?
P2 Co P1 O12 79.78(9) . . . . ?
C1 Co P1 O11 -152.94(12) . . . . ?
C2 Co P1 O11 106.48(14) . . . . ?
P2 Co P1 O11 -42.73(9) . . . . ?
C1 Co P1 O13 87.90(12) . . . . ?
C2 Co P1 O13 -12.68(14) . . . . ?
P2 Co P1 O13 -161.89(8) . . . . ?
C1 Co P2 O21 10.55(14) . . . . ?
C2 Co P2 O21 114.52(14) . . . . ?
P1 Co P2 O21 -96.88(10) . . . . ?
C1 Co P2 O22 130.11(13) . . . . ?
C2 Co P2 O22 -125.92(14) . . . . ?
P1 Co P2 O22 22.68(9) . . . . ?
C1 Co P2 O23 -109.21(13) . . . . ?
C2 Co P2 O23 -5.24(14) . . . . ?
P1 Co P2 O23 143.36(8) . . . . ?
C2 Co C1 O1 26(4) . . . . ?
P2 Co C1 O1 147(4) . . . . ?
P1 Co C1 O1 -93(4) . . . . ?
C1 Co C2 O2 -92(13) . . . . ?
P2 Co C2 O2 160(13) . . . . ?
P1 Co C2 O2 11(13) . . . . ?
O12 P1 O11 C11 175.69(19) . . . . ?
O13 P1 O11 C11 78.4(2) . . . . ?
Co P1 O11 C11 -51.2(2) . . . . ?
O11 P1 O12 C21 89.1(2) . . . . ?
O13 P1 O12 C21 -172.9(2) . . . . ?
Co P1 O12 C21 -43.7(2) . . . . ?
O12 P1 O13 C31 96.5(2) . . . . ?
O11 P1 O13 C31 -164.71(19) . . . . ?
Co P1 O13 C31 -34.0(2) . . . . ?
O22 P2 O21 C41 -164.7(2) . . . . ?
O23 P2 O21 C41 92.5(2) . . . . ?
Co P2 O21 C41 -36.1(3) . . . . ?
O21 P2 O22 C51 -40.3(2) . . . . ?
O23 P2 O22 C51 58.1(2) . . . . ?
Co P2 O22 C51 -173.58(19) . . . . ?
O21 P2 O23 C61 -170.55(19) . . . . ?
O22 P2 O23 C61 91.2(2) . . . . ?
Co P2 O23 C61 -37.2(2) . . . . ?
P1 O11 C11 C12 112.7(2) . . . . ?
P1 O11 C11 C16 -70.7(3) . . . . ?
C16 C11 C12 C13 1.7(4) . . . . ?
O11 C11 C12 C13 178.3(3) . . . . ?
C11 C12 C13 C14 -0.5(5) . . . . ?
C12 C13 C14 C15 -0.6(5) . . . . ?
C13 C14 C15 C16 0.4(5) . . . . ?
C12 C11 C16 C15 -1.9(5) . . . . ?
O11 C11 C16 C15 -178.4(3) . . . . ?
C14 C15 C16 C11 0.8(5) . . . . ?
P1 O12 C21 C22 129.2(2) . . . . ?
P1 O12 C21 C26 -54.8(3) . . . . ?
C26 C21 C22 C23 -0.6(5) . . . . ?
O12 C21 C22 C23 175.3(3) . . . . ?
C21 C22 C23 C24 -0.2(5) . . . . ?
C22 C23 C24 C25 0.0(5) . . . . ?
C23 C24 C25 C26 1.0(5) . . . . ?
C22 C21 C26 C25 1.6(5) . . . . ?
O12 C21 C26 C25 -174.2(3) . . . . ?
C24 C25 C26 C21 -1.8(5) . . . . ?
P1 O13 C31 C36 -64.3(3) . . . . ?
P1 O13 C31 C32 118.7(2) . . . . ?
C36 C31 C32 C33 0.2(5) . . . . ?
O13 C31 C32 C33 177.2(3) . . . . ?
C31 C32 C33 C34 0.1(5) . . . . ?
C32 C33 C34 C35 -0.2(5) . . . . ?
C33 C34 C35 C36 -0.1(5) . . . . ?
C32 C31 C36 C35 -0.4(4) . . . . ?
O13 C31 C36 C35 -177.3(3) . . . . ?
C34 C35 C36 C31 0.4(5) . . . . ?
P2 O21 C41 C42 -73.8(3) . . . . ?
P2 O21 C41 C46 110.0(3) . . . . ?
C46 C41 C42 C43 -0.3(4) . . . . ?
O21 C41 C42 C43 -176.4(2) . . . . ?
C41 C42 C43 C44 1.0(5) . . . . ?
C42 C43 C44 C45 -1.0(5) . . . . ?
C43 C44 C45 C46 0.4(5) . . . . ?
C42 C41 C46 C45 -0.3(4) . . . . ?
O21 C41 C46 C45 175.9(3) . . . . ?
C44 C45 C46 C41 0.3(5) . . . . ?
P2 O22 C51 C56 -82.7(3) . . . . ?
P2 O22 C51 C52 100.6(3) . . . . ?
C56 C51 C52 C53 1.2(5) . . . . ?
O22 C51 C52 C53 177.8(3) . . . . ?
C51 C52 C53 C54 -0.3(5) . . . . ?
C52 C53 C54 C55 -0.7(5) . . . . ?
C53 C54 C55 C56 0.9(5) . . . . ?
C52 C51 C56 C55 -0.9(5) . . . . ?
O22 C51 C56 C55 -177.5(3) . . . . ?
C54 C55 C56 C51 -0.1(5) . . . . ?
P2 O23 C61 C62 112.8(3) . . . . ?
P2 O23 C61 C66 -70.1(3) . . . . ?
C66 C61 C62 C63 -1.1(4) . . . . ?
O23 C61 C62 C63 176.0(3) . . . . ?
C61 C62 C63 C64 -0.3(5) . . . . ?
C62 C63 C64 C65 0.8(5) . . . . ?
C63 C64 C65 C66 0.1(5) . . . . ?
C62 C61 C66 C65 2.0(4) . . . . ?
O23 C61 C66 C65 -175.1(3) . . . . ?
C64 C65 C66 C61 -1.4(5) . . . . ?
